data_7704185
loop_
_publ_author_name
'Kadassery, Karthika J.'
'Crawley, Matthew R.'
'MacMillan, Samantha N.'
'Lacy, David C.'

_publ_section_title
;
 A hemilabile manganese(I)-phenol complex and its coordination induced O-H
 bond weakening.
;
_journal_issue 45
_journal_name_full 'Dalton transactions (Cambridge, England : 2003)'
_journal_page_first 16217
_journal_page_last 16225
_journal_paper_doi 10.1039/d0dt00973c
_journal_volume 49
_journal_year 2020
_chemical_formula_moiety 'C44 H41 Mn O4 P2'
_chemical_formula_sum 'C44 H41 Mn O4 P2'
_chemical_formula_weight 750.65
_space_group_crystal_system monoclinic
_space_group_IT_number 14
_space_group_name_Hall '-P 2ybc'
_space_group_name_H-M_alt 'P 1 21/c 1'
_atom_sites_solution_hydrogens mixed
_atom_sites_solution_primary dual
_audit_creation_date 2019-07-29
_audit_creation_method
;
Olex2 1.3-ac4
(compiled 2019.04.23 svn.r3594 for Rigaku Oxford Diffraction, GUI svn.r5739)
;
_audit_update_record
;
2020-03-02 deposited with the CCDC.	2020-04-23 downloaded from the CCDC.
;
_cell_angle_alpha 90
_cell_angle_beta 99.1990(10)
_cell_angle_gamma 90
_cell_formula_units_Z 4
_cell_length_a 10.27050(10)
_cell_length_b 38.3219(3)
_cell_length_c 9.61390(10)
_cell_measurement_reflns_used 30155
_cell_measurement_temperature 253.00(10)
_cell_measurement_theta_max 76.9670
_cell_measurement_theta_min 2.2980
_cell_volume 3735.22(6)
_computing_cell_refinement 'CrysAlisPro 1.171.40.58a (Rigaku OD, 2019)'
_computing_data_collection 'CrysAlisPro 1.171.40.58a (Rigaku OD, 2019)'
_computing_data_reduction 'CrysAlisPro 1.171.40.58a (Rigaku OD, 2019)'
_computing_molecular_graphics 'Olex2 (Dolomanov et al., 2009)'
_computing_publication_material 'Olex2 (Dolomanov et al., 2009)'
_computing_structure_refinement 'ShelXL (Sheldrick, 2015)'
_computing_structure_solution 'ShelXT (Sheldrick, 2015)'
_diffrn_ambient_environment N~2~
_diffrn_ambient_temperature 253.00(10)
_diffrn_detector 'Hybrid Pixel Array Detector'
_diffrn_detector_area_resol_mean 10.0000
_diffrn_detector_type HyPix
_diffrn_measured_fraction_theta_full 1.000
_diffrn_measured_fraction_theta_max 0.991
_diffrn_measurement_details
;
List of Runs (angles in degrees, time in seconds):

  # Type    Start    End  Width  t~exp~   \w     \q     \k     \f   Frames
#--------------------------------------------------------------------------
  1  \w    -14.00  18.00   0.50    1.34    --  -50.06  95.00-113.00   64
  2  \w    -74.00 -17.00   0.50    1.34    --  -50.06  95.00-113.00  114
  3  \w    -69.00 -44.00   0.50    5.35    --  -82.50  95.00-113.00   50
  4  \w    -97.00 -46.00   0.50    1.34    --  -50.06   0.00  60.00  102
  5  \w    -51.00 -13.00   0.50    5.35    --  -82.50  45.00  90.00   76
  6  \w     -6.00  43.00   0.50    1.34    --   50.06 -95.00 136.00   98
  7  \w     33.00 100.00   0.50    5.35    --  104.00 -95.00 136.00  134
  8  \w     75.00 101.00   0.50    5.35    --  104.00-125.00  90.00   52
  9  \w     73.00  99.00   0.50    5.35    --  104.00 -94.00  90.00   52
 10  \w     71.00  97.00   0.50    5.35    --  104.00 -77.00  60.00   52
 11  \w     78.00 107.00   0.50    5.35    --  104.00-105.00  22.78   58
 12  \w     64.00  91.00   0.50    5.35    --  104.00 -77.00 -30.00   54
 13  \w     81.00 106.00   0.50    5.35    --  104.00 -94.00 -90.00   50
 14  \w     50.00  91.00   0.50    5.35    --  104.00 -77.00   0.00   82
 15  \w     48.00  73.00   0.50    5.35    --  104.00-105.00  22.78   50
 16  \w     44.00  71.00   0.50    5.35    --  104.00 -61.00   0.00   54
 17  \w     33.00  62.00   0.50    5.35    --  104.00 -59.00  29.05   58
 18  \w     33.00  58.00   0.50    5.35    --  104.00 -94.00  90.00   50
 19  \w     59.00  85.00   0.50    5.35    --  104.00 -77.00  90.00   52
 20  \w     71.00 105.00   0.50    5.35    --  104.00 -94.00 150.00   68
 21  \w     59.00 121.00   0.50    5.35    --  104.00 -81.00 171.57  124
 22  \w    111.00 138.00   0.50    5.35    --  104.00  15.00  60.00   54
 23  \w    137.00 175.00   0.50    5.35    --  104.00  30.00  30.00   76
 24  \w    149.00 174.00   0.50    5.35    --  104.00  61.00 120.00   50
 25  \w    117.00 142.00   0.50    5.35    --  104.00  61.00 120.00   50
 26  \w    101.00 131.00   0.50    5.35    --  104.00  30.00  30.00   60
 27  \w    108.00 136.00   0.50    5.35    --  104.00  61.00 -60.00   56
 28  \w    141.00 166.00   0.50    5.35    --  104.00  61.00 -60.00   50
 29  \w    136.00 165.00   0.50    5.35    --  104.00  45.00 -90.00   58
 30  \w    128.00 154.00   0.50    5.35    --  104.00  93.00 -97.15   52
 31  \w    149.00 176.00   0.50    5.35    --  104.00  96.00 -43.90   54
 32  \w    134.00 176.00   0.50    5.35    --  104.00 125.00 -30.00   84
 33  \w    118.00 146.00   0.50    5.35    --  104.00  95.00-113.00   56
 34  \w    120.00 146.00   0.50    5.35    --  104.00  61.00-180.00   52
 35  \w    149.00 175.00   0.50    5.35    --  104.00  61.00-180.00   52
 36  \w    111.00 137.00   0.50    5.35    --  104.00  30.00-180.00   52
 37  \w     96.00 126.00   0.50    5.35    --  104.00  45.00 -90.00   60
 38  \w    100.00 133.00   0.50    5.35    --  104.00  15.00 -60.00   66
 39  \w     96.00 126.00   0.50    5.35    --  104.00 125.00 -30.00   60
 40  \w     56.00 110.00   0.50    5.35    --  104.00   0.00 -90.00  108
 41  \w     32.00  57.00   0.50    5.35    --  104.00 -61.00-150.00   50
 42  \w     38.00  64.00   0.50    5.35    --  104.00 -61.00-120.00   52
 43  \w     38.00  64.00   0.50    5.35    --  104.00 -63.00-102.22   52
 44  \w     33.00  59.00   0.50    5.35    --  104.00 -77.00-120.00   52
 45  \w     39.00 104.00   0.50    5.35    --  104.00-116.00-159.34  130
 46  \w     35.00  91.00   0.50    5.35    --  104.00-125.00 -90.00  112
 47  \w     35.00  61.00   0.50    5.35    --  104.00 -77.00 -30.00   52
 48  \w     34.00  61.00   0.50    5.35    --  104.00 -94.00 -90.00   54
 49  \w     35.00  70.00   0.50    5.35    --  104.00 -61.00 -60.00   70
 50  \w     34.00  66.00   0.50    5.35    --  104.00 -77.00  60.00   64
 51  \w     32.00  90.00   0.50    5.35    --  104.00-120.00 124.06  116
 52  \w    -19.00  27.00   0.50    1.34    --   50.06 -19.00-120.00   92
 53  \w   -120.00 -74.00   0.50    1.34    --  -50.06-125.00-150.00   92
 54  \w   -118.00 -74.00   0.50    1.34    --  -50.06-125.00 -60.00   88
 55  \w   -143.00-118.00   0.50    5.35    --  -82.50 -95.00 136.00   50
;
_diffrn_measurement_device 'four-circle diffractometer'
_diffrn_measurement_device_type 'XtaLAB Synergy, Dualflex, HyPix'
_diffrn_measurement_method '\w scans'
_diffrn_orient_matrix_type 'CrysAlisPro convention (1999,Acta A55,543-557)'
_diffrn_orient_matrix_UB_11 0.0574330000
_diffrn_orient_matrix_UB_12 -0.0368375000
_diffrn_orient_matrix_UB_13 -0.0112202000
_diffrn_orient_matrix_UB_21 -0.0179526000
_diffrn_orient_matrix_UB_22 -0.0075826000
_diffrn_orient_matrix_UB_23 0.1531715000
_diffrn_orient_matrix_UB_31 -0.1395092000
_diffrn_orient_matrix_UB_32 -0.0142088000
_diffrn_orient_matrix_UB_33 -0.0525896000
_diffrn_radiation_monochromator mirror
_diffrn_radiation_probe x-ray
_diffrn_radiation_type 'Cu K\a'
_diffrn_radiation_wavelength 1.54184
_diffrn_reflns_av_R_equivalents 0.0322
_diffrn_reflns_av_unetI/netI 0.0211
_diffrn_reflns_Laue_measured_fraction_full 1.000
_diffrn_reflns_Laue_measured_fraction_max 0.991
_diffrn_reflns_limit_h_max 10
_diffrn_reflns_limit_h_min -12
_diffrn_reflns_limit_k_max 48
_diffrn_reflns_limit_k_min -48
_diffrn_reflns_limit_l_max 12
_diffrn_reflns_limit_l_min -11
_diffrn_reflns_number 55421
_diffrn_reflns_point_group_measured_fraction_full 1.000
_diffrn_reflns_point_group_measured_fraction_max 0.991
_diffrn_reflns_theta_full 67.684
_diffrn_reflns_theta_max 77.104
_diffrn_reflns_theta_min 2.306
_diffrn_source 'micro-focus sealed X-ray tube'
_diffrn_source_type 'PhotonJet (Cu) X-ray Source'
_exptl_absorpt_coefficient_mu 4.022
_exptl_absorpt_correction_T_max 1.000
_exptl_absorpt_correction_T_min 0.449
_exptl_absorpt_correction_type gaussian
_exptl_absorpt_process_details
;
CrysAlisPro 1.171.40.58a (Rigaku Oxford Diffraction, 2019)
Numerical absorption correction based on gaussian integration over
			a multifaceted crystal model
Empirical absorption correction using spherical harmonics,
 implemented in SCALE3 ABSPACK scaling algorithm.
;
_exptl_crystal_colour 'clear orange'
_exptl_crystal_colour_lustre clear
_exptl_crystal_colour_primary orange
_exptl_crystal_density_diffrn 1.335
_exptl_crystal_description plate
_exptl_crystal_F_000 1568
_exptl_crystal_size_max 0.204
_exptl_crystal_size_mid 0.084
_exptl_crystal_size_min 0.038
_refine_diff_density_max 0.252
_refine_diff_density_min -0.265
_refine_diff_density_rms 0.043
_refine_ls_extinction_method none
_refine_ls_goodness_of_fit_ref 1.048
_refine_ls_hydrogen_treatment mixed
_refine_ls_matrix_type full
_refine_ls_number_parameters 467
_refine_ls_number_reflns 7822
_refine_ls_number_restraints 1
_refine_ls_restrained_S_all 1.048
_refine_ls_R_factor_all 0.0373
_refine_ls_R_factor_gt 0.0336
_refine_ls_shift/su_max 0.002
_refine_ls_shift/su_mean 0.000
_refine_ls_structure_factor_coef Fsqd
_refine_ls_weighting_details 'w=1/[\s^2^(Fo^2^)+(0.0359P)^2^+1.8181P] where P=(Fo^2^+2Fc^2^)/3'
_refine_ls_weighting_scheme calc
_refine_ls_wR_factor_gt 0.0809
_refine_ls_wR_factor_ref 0.0846
_reflns_Friedel_coverage 0.000
_reflns_number_gt 7312
_reflns_number_total 7822
_reflns_threshold_expression 'I > 2\s(I)'
_cod_data_source_file d0dt00973c3.cif
_cod_data_source_block rlacy36_abs
_cod_depositor_comments 'Adding full bibliography for 7704185--7704186.cif.'
_cod_database_code 7704185
_shelx_shelxl_version_number 2016/6
_chemical_oxdiff_formula C44H41MnO4P2
_chemical_oxdiff_usercomment 'Crystallized from CH2Cl2/pentanes.'
_shelx_space_group_comment
;
The symmetry employed for this shelxl refinement is uniquely defined
by the following loop, which should always be used as a source of
symmetry information in preference to the above space-group names.
They are only intended as comments.
;
_reflns_odcompleteness_completeness 97.92
_reflns_odcompleteness_iscentric 1
_reflns_odcompleteness_theta 77.83
_olex2_refinement_description
;
1. Fixed Uiso
 At 1.2 times of:
  All C(H) groups, All C(H,H) groups, All O(H) groups
 At 1.5 times of:
  All C(H,H,H) groups
2. Restrained distances
 O3-H3
 0.82 with sigma of 0.02
3.a Secondary CH2 refined with riding coordinates:
 C15(H15A,H15B), C36(H36A,H36B)
3.b Aromatic/amide H refined with riding coordinates:
 C3(H3A), C4(H4), C5(H5), C6(H6), C7(H7), C10(H10), C11(H11), C12(H12),
 C13(H13), C14(H14), C17(H17), C19(H19), C24(H24), C25(H25), C26(H26), C27(H27),
  C28(H28), C31(H31), C32(H32), C33(H33), C34(H34), C35(H35), C38(H38), C40(H40)
3.c Idealised Me refined as rotating group:
 C22(H22A,H22B,H22C), C23(H23A,H23B,H23C), C43(H43A,H43B,H43C), C44(H44A,H44B,
 H44C)
;
_olex2_submission_special_instructions 'No special instructions were received'
_oxdiff_exptl_absorpt_empirical_details
;
Empirical correction (ABSPACK) includes:
- Absorption correction using spherical harmonics
- Frame scaling
;
_oxdiff_exptl_absorpt_empirical_full_max 1.203
_oxdiff_exptl_absorpt_empirical_full_min 0.847

loop_
_space_group_symop_operation_xyz
'x, y, z'
'-x, y+1/2, -z+1/2'
'-x, -y, -z'
'x, -y-1/2, z-1/2'

loop_
_atom_site_label
_atom_site_type_symbol
_atom_site_fract_x
_atom_site_fract_y
_atom_site_fract_z
_atom_site_U_iso_or_equiv
_atom_site_adp_type
_atom_site_occupancy
_atom_site_site_symmetry_order
_atom_site_calc_flag
_atom_site_refinement_flags_posn
_atom_site_refinement_flags_adp
_atom_site_refinement_flags_occupancy
_atom_site_disorder_assembly
_atom_site_disorder_group
Mn Mn 0.79698(2) 0.39503(2) 0.21420(3) 0.02780(7) Uani 1 1 d . . . . .
P1 P 0.84845(4) 0.34269(2) 0.12118(4) 0.02901(9) Uani 1 1 d . . . . .
P2 P 0.72956(4) 0.44536(2) 0.30706(4) 0.02938(9) Uani 1 1 d . . . . .
O1 O 1.07442(13) 0.41263(4) 0.2980(2) 0.0675(5) Uani 1 1 d . . . . .
O2 O 0.79917(15) 0.42939(4) -0.05844(15) 0.0520(3) Uani 1 1 d . . . . .
O3 O 0.58905(11) 0.37839(3) 0.15913(13) 0.0348(3) Uani 1 1 d D . . . .
H3 H 0.545(2) 0.3937(5) 0.181(2) 0.042 Uiso 1 1 d DR . . . .
O4 O 0.79063(12) 0.37065(3) 0.39852(12) 0.0366(3) Uani 1 1 d . . . . .
C1 C 0.96466(18) 0.40599(5) 0.2632(2) 0.0396(4) Uani 1 1 d . . . . .
C2 C 0.79632(16) 0.41526(4) 0.04697(18) 0.0350(3) Uani 1 1 d . . . . .
C3 C 0.90897(18) 0.35287(5) -0.15190(18) 0.0376(4) Uani 1 1 d . . . . .
H3A H 0.820015 0.358107 -0.178175 0.045 Uiso 1 1 calc R . . . .
C4 C 0.99254(19) 0.35387(5) -0.25170(19) 0.0416(4) Uani 1 1 d . . . . .
H4 H 0.958970 0.359251 -0.344862 0.050 Uiso 1 1 calc R . . . .
C5 C 1.1244(2) 0.34696(5) -0.2138(2) 0.0475(5) Uani 1 1 d . . . . .
H5 H 1.180240 0.347903 -0.280869 0.057 Uiso 1 1 calc R . . . .
C6 C 1.17406(19) 0.33858(6) -0.0757(2) 0.0525(5) Uani 1 1 d . . . . .
H6 H 1.263483 0.333870 -0.049806 0.063 Uiso 1 1 calc R . . . .
C7 C 1.09094(18) 0.33720(5) 0.0242(2) 0.0436(4) Uani 1 1 d . . . . .
H7 H 1.125047 0.331578 0.117022 0.052 Uiso 1 1 calc R . . . .
C8 C 0.95718(16) 0.34410(4) -0.01267(17) 0.0316(3) Uani 1 1 d . . . . .
C9 C 0.92294(16) 0.30807(4) 0.23760(18) 0.0333(3) Uani 1 1 d . . . . .
C10 C 1.00325(19) 0.31718(5) 0.36302(19) 0.0419(4) Uani 1 1 d . . . . .
H10 H 1.012917 0.340537 0.388840 0.050 Uiso 1 1 calc R . . . .
C11 C 1.0689(2) 0.29176(6) 0.4496(2) 0.0521(5) Uani 1 1 d . . . . .
H11 H 1.123384 0.298168 0.532435 0.063 Uiso 1 1 calc R . . . .
C12 C 1.0538(2) 0.25712(6) 0.4139(2) 0.0567(6) Uani 1 1 d . . . . .
H12 H 1.098250 0.240132 0.472178 0.068 Uiso 1 1 calc R . . . .
C13 C 0.9731(3) 0.24765(5) 0.2921(3) 0.0595(6) Uani 1 1 d . . . . .
H13 H 0.961881 0.224158 0.268926 0.071 Uiso 1 1 calc R . . . .
C14 C 0.9081(2) 0.27284(5) 0.2029(2) 0.0470(4) Uani 1 1 d . . . . .
H14 H 0.854486 0.266169 0.119866 0.056 Uiso 1 1 calc R . . . .
C15 C 0.69690(16) 0.32367(5) 0.02143(18) 0.0358(4) Uani 1 1 d . . . . .
H15A H 0.663518 0.339127 -0.055983 0.043 Uiso 1 1 calc R . . . .
H15B H 0.718580 0.301585 -0.018564 0.043 Uiso 1 1 calc R . . . .
C16 C 0.59001(16) 0.31767(4) 0.10916(18) 0.0337(3) Uani 1 1 d . . . . .
C17 C 0.53849(18) 0.28450(5) 0.1239(2) 0.0408(4) Uani 1 1 d . . . . .
H17 H 0.573680 0.265652 0.081532 0.049 Uiso 1 1 calc R . . . .
C18 C 0.43624(18) 0.27865(5) 0.1998(2) 0.0434(4) Uani 1 1 d . . . . .
C19 C 0.38373(17) 0.30721(5) 0.2599(2) 0.0410(4) Uani 1 1 d . . . . .
H19 H 0.314301 0.303692 0.309717 0.049 Uiso 1 1 calc R . . . .
C20 C 0.43112(16) 0.34100(5) 0.24857(19) 0.0358(4) Uani 1 1 d . . . . .
C21 C 0.53587(15) 0.34532(4) 0.17449(18) 0.0321(3) Uani 1 1 d . . . . .
C22 C 0.3834(2) 0.24230(6) 0.2160(3) 0.0647(6) Uani 1 1 d . . . . .
H22A H 0.379642 0.229845 0.128779 0.097 Uiso 1 1 calc GR . . . .
H22B H 0.296515 0.243792 0.240337 0.097 Uiso 1 1 calc GR . . . .
H22C H 0.440545 0.230194 0.289055 0.097 Uiso 1 1 calc GR . . . .
C23 C 0.37001(18) 0.37158(5) 0.3117(2) 0.0454(4) Uani 1 1 d . . . . .
H23A H 0.297727 0.363667 0.355584 0.068 Uiso 1 1 calc GR . . . .
H23B H 0.338391 0.388067 0.238870 0.068 Uiso 1 1 calc GR . . . .
H23C H 0.434860 0.382562 0.380879 0.068 Uiso 1 1 calc GR . . . .
C24 C 0.7682(2) 0.51710(5) 0.3453(2) 0.0487(5) Uani 1 1 d . . . . .
H24 H 0.698307 0.515836 0.395911 0.058 Uiso 1 1 calc R . . . .
C25 C 0.8303(3) 0.54883(5) 0.3320(3) 0.0607(6) Uani 1 1 d . . . . .
H25 H 0.803378 0.568610 0.375707 0.073 Uiso 1 1 calc R . . . .
C26 C 0.9320(2) 0.55117(5) 0.2541(3) 0.0607(6) Uani 1 1 d . . . . .
H26 H 0.972835 0.572502 0.244544 0.073 Uiso 1 1 calc R . . . .
C27 C 0.9724(2) 0.52195(5) 0.1911(3) 0.0577(6) Uani 1 1 d . . . . .
H27 H 1.040115 0.523546 0.137798 0.069 Uiso 1 1 calc R . . . .
C28 C 0.91285(19) 0.48992(5) 0.2063(2) 0.0462(4) Uani 1 1 d . . . . .
H28 H 0.942261 0.470166 0.164436 0.055 Uiso 1 1 calc R . . . .
C29 C 0.81017(17) 0.48710(4) 0.28308(18) 0.0355(3) Uani 1 1 d . . . . .
C30 C 0.55557(16) 0.45654(4) 0.25079(18) 0.0332(3) Uani 1 1 d . . . . .
C31 C 0.46466(19) 0.46220(5) 0.3420(2) 0.0430(4) Uani 1 1 d . . . . .
H31 H 0.492325 0.461361 0.438865 0.052 Uiso 1 1 calc R . . . .
C32 C 0.3334(2) 0.46907(6) 0.2893(2) 0.0528(5) Uani 1 1 d . . . . .
H32 H 0.273576 0.472733 0.350945 0.063 Uiso 1 1 calc R . . . .
C33 C 0.2914(2) 0.47049(6) 0.1464(2) 0.0560(5) Uani 1 1 d . . . . .
H33 H 0.203180 0.474974 0.111648 0.067 Uiso 1 1 calc R . . . .
C34 C 0.3792(2) 0.46530(6) 0.0545(2) 0.0543(5) Uani 1 1 d . . . . .
H34 H 0.350595 0.466514 -0.042147 0.065 Uiso 1 1 calc R . . . .
C35 C 0.51035(19) 0.45827(5) 0.1060(2) 0.0431(4) Uani 1 1 d . . . . .
H35 H 0.569166 0.454636 0.043245 0.052 Uiso 1 1 calc R . . . .
C36 C 0.75260(17) 0.44069(4) 0.49871(17) 0.0358(4) Uani 1 1 d . . . . .
H36A H 0.846227 0.439238 0.534642 0.043 Uiso 1 1 calc R . . . .
H36B H 0.718443 0.461304 0.539003 0.043 Uiso 1 1 calc R . . . .
C37 C 0.68500(16) 0.40893(4) 0.54547(17) 0.0338(3) Uani 1 1 d . . . . .
C38 C 0.60104(18) 0.41231(5) 0.64556(18) 0.0405(4) Uani 1 1 d . . . . .
H38 H 0.584512 0.434460 0.678210 0.049 Uiso 1 1 calc R . . . .
C39 C 0.54169(18) 0.38385(6) 0.69771(19) 0.0430(4) Uani 1 1 d . . . . .
C40 C 0.57168(18) 0.35112(5) 0.6487(2) 0.0431(4) Uani 1 1 d . . . . .
H40 H 0.533660 0.331606 0.683458 0.052 Uiso 1 1 calc R . . . .
C41 C 0.65551(17) 0.34614(5) 0.55062(18) 0.0377(4) Uani 1 1 d . . . . .
C42 C 0.71128(16) 0.37569(4) 0.49279(17) 0.0325(3) Uani 1 1 d . . . . .
C43 C 0.4521(2) 0.38827(7) 0.8061(2) 0.0597(6) Uani 1 1 d . . . . .
H43A H 0.489299 0.405162 0.874911 0.090 Uiso 1 1 calc GR . . . .
H43B H 0.442914 0.366327 0.851701 0.090 Uiso 1 1 calc GR . . . .
H43C H 0.367121 0.396141 0.760795 0.090 Uiso 1 1 calc GR . . . .
C44 C 0.6924(2) 0.31022(5) 0.5090(2) 0.0475(4) Uani 1 1 d . . . . .
H44A H 0.785566 0.306864 0.536313 0.071 Uiso 1 1 calc GR . . . .
H44B H 0.669497 0.307570 0.408789 0.071 Uiso 1 1 calc GR . . . .
H44C H 0.645589 0.293216 0.555306 0.071 Uiso 1 1 calc GR . . . .

loop_
_atom_site_aniso_label
_atom_site_aniso_U_11
_atom_site_aniso_U_22
_atom_site_aniso_U_33
_atom_site_aniso_U_23
_atom_site_aniso_U_13
_atom_site_aniso_U_12
Mn 0.02804(13) 0.02438(13) 0.03123(14) -0.00017(9) 0.00546(10) 0.00062(9)
P1 0.02910(19) 0.02705(19) 0.0311(2) -0.00092(15) 0.00543(15) 0.00124(14)
P2 0.03123(19) 0.02536(19) 0.0316(2) -0.00084(14) 0.00506(15) -0.00043(14)
O1 0.0301(7) 0.0564(9) 0.1120(14) -0.0058(9) -0.0009(8) -0.0044(6)
O2 0.0664(9) 0.0492(8) 0.0419(7) 0.0104(6) 0.0130(6) -0.0045(7)
O3 0.0312(6) 0.0267(6) 0.0466(7) -0.0013(5) 0.0065(5) 0.0005(4)
O4 0.0414(6) 0.0332(6) 0.0369(6) 0.0055(5) 0.0113(5) 0.0059(5)
C1 0.0394(9) 0.0309(8) 0.0482(10) -0.0010(7) 0.0065(8) 0.0017(7)
C2 0.0334(8) 0.0317(8) 0.0402(9) -0.0029(7) 0.0066(7) -0.0014(6)
C3 0.0370(9) 0.0389(9) 0.0368(9) -0.0013(7) 0.0057(7) 0.0008(7)
C4 0.0496(10) 0.0421(10) 0.0340(9) -0.0026(7) 0.0091(8) -0.0061(8)
C5 0.0468(10) 0.0529(11) 0.0472(11) -0.0040(9) 0.0206(9) -0.0086(9)
C6 0.0331(9) 0.0710(14) 0.0553(12) 0.0039(10) 0.0129(8) -0.0026(9)
C7 0.0345(9) 0.0544(11) 0.0419(10) 0.0044(8) 0.0063(7) -0.0032(8)
C8 0.0336(8) 0.0275(8) 0.0341(8) -0.0026(6) 0.0072(6) -0.0012(6)
C9 0.0358(8) 0.0298(8) 0.0366(8) 0.0023(6) 0.0124(7) 0.0042(6)
C10 0.0479(10) 0.0362(9) 0.0406(9) -0.0015(7) 0.0038(8) 0.0098(8)
C11 0.0602(12) 0.0542(12) 0.0403(10) 0.0036(9) 0.0028(9) 0.0190(10)
C12 0.0725(14) 0.0464(11) 0.0532(12) 0.0179(9) 0.0159(11) 0.0214(10)
C13 0.0817(16) 0.0289(9) 0.0694(15) 0.0057(9) 0.0171(12) 0.0067(10)
C14 0.0581(12) 0.0316(9) 0.0512(11) -0.0002(8) 0.0085(9) 0.0020(8)
C15 0.0348(8) 0.0357(8) 0.0368(9) -0.0061(7) 0.0054(7) -0.0015(7)
C16 0.0296(8) 0.0329(8) 0.0372(8) -0.0039(7) 0.0013(6) -0.0020(6)
C17 0.0364(9) 0.0321(9) 0.0528(11) -0.0078(8) 0.0038(8) -0.0018(7)
C18 0.0362(9) 0.0356(9) 0.0570(11) 0.0011(8) 0.0036(8) -0.0056(7)
C19 0.0290(8) 0.0439(10) 0.0504(10) 0.0030(8) 0.0069(7) -0.0047(7)
C20 0.0279(8) 0.0378(9) 0.0403(9) -0.0001(7) 0.0015(7) 0.0011(6)
C21 0.0285(7) 0.0294(8) 0.0372(8) -0.0001(6) 0.0013(6) -0.0013(6)
C22 0.0571(13) 0.0425(12) 0.0962(19) 0.0006(12) 0.0177(12) -0.0140(10)
C23 0.0348(9) 0.0469(10) 0.0554(11) -0.0056(9) 0.0099(8) 0.0038(8)
C24 0.0625(12) 0.0335(9) 0.0501(11) -0.0047(8) 0.0085(9) 0.0004(9)
C25 0.0823(16) 0.0293(9) 0.0653(14) -0.0063(9) -0.0039(12) 0.0000(10)
C26 0.0638(14) 0.0332(10) 0.0786(16) 0.0096(10) -0.0080(12) -0.0142(9)
C27 0.0493(11) 0.0413(11) 0.0830(16) 0.0113(10) 0.0125(11) -0.0096(9)
C28 0.0435(10) 0.0328(9) 0.0633(12) 0.0034(8) 0.0115(9) -0.0041(7)
C29 0.0384(9) 0.0280(8) 0.0382(9) 0.0007(7) 0.0004(7) -0.0025(6)
C30 0.0353(8) 0.0266(7) 0.0376(8) -0.0009(6) 0.0053(7) 0.0014(6)
C31 0.0427(10) 0.0468(10) 0.0400(9) -0.0038(8) 0.0081(8) 0.0076(8)
C32 0.0425(10) 0.0598(13) 0.0583(12) -0.0054(10) 0.0151(9) 0.0121(9)
C33 0.0380(10) 0.0651(14) 0.0624(13) -0.0029(11) 0.0007(9) 0.0157(9)
C34 0.0493(11) 0.0665(14) 0.0435(11) 0.0008(10) -0.0032(9) 0.0158(10)
C35 0.0423(10) 0.0478(10) 0.0394(9) 0.0029(8) 0.0073(8) 0.0099(8)
C36 0.0395(9) 0.0339(8) 0.0325(8) -0.0028(7) 0.0016(7) -0.0032(7)
C37 0.0359(8) 0.0369(9) 0.0277(8) 0.0017(6) 0.0019(6) -0.0008(7)
C38 0.0426(9) 0.0454(10) 0.0330(8) -0.0022(7) 0.0047(7) 0.0038(8)
C39 0.0370(9) 0.0590(12) 0.0330(9) 0.0057(8) 0.0050(7) 0.0000(8)
C40 0.0395(9) 0.0501(11) 0.0390(9) 0.0111(8) 0.0040(7) -0.0070(8)
C41 0.0378(9) 0.0383(9) 0.0352(9) 0.0070(7) 0.0005(7) -0.0028(7)
C42 0.0321(8) 0.0349(8) 0.0293(8) 0.0046(6) 0.0012(6) 0.0011(6)
C43 0.0509(12) 0.0810(16) 0.0510(12) 0.0091(11) 0.0197(10) 0.0035(11)
C44 0.0551(11) 0.0344(9) 0.0525(11) 0.0084(8) 0.0076(9) -0.0031(8)

loop_
_atom_type_symbol
_atom_type_description
_atom_type_scat_dispersion_real
_atom_type_scat_dispersion_imag
_atom_type_scat_source
C C 0.0181 0.0091 'International Tables Vol C Tables 4.2.6.8 and 6.1.1.4'
H H 0.0000 0.0000 'International Tables Vol C Tables 4.2.6.8 and 6.1.1.4'
Mn Mn -0.5299 2.8052 'International Tables Vol C Tables 4.2.6.8 and 6.1.1.4'
O O 0.0492 0.0322 'International Tables Vol C Tables 4.2.6.8 and 6.1.1.4'
P P 0.2955 0.4335 'International Tables Vol C Tables 4.2.6.8 and 6.1.1.4'

loop_
_exptl_crystal_face_index_h
_exptl_crystal_face_index_k
_exptl_crystal_face_index_l
_exptl_crystal_face_perp_dist
-7 0 0 0.0191
7 0 0 0.0191
6 -10 -1 0.0269
-6 -8 -1 0.0288
-6 -11 0 0.0220
6 11 0 0.0220
1 -7 6 0.0887
-1 7 -6 0.0925
1 14 5 0.0840
4 -10 -5 0.0767
-3 21 0 0.0292
4 -19 0 0.0331
6 -10 1 0.0210

loop_
_geom_angle_atom_site_label_1
_geom_angle_atom_site_label_2
_geom_angle_atom_site_label_3
_geom_angle
_geom_angle_site_symmetry_1
_geom_angle_site_symmetry_3
_geom_angle_publ_flag
P2 Mn P1 175.481(18) . . ?
O3 Mn P1 85.90(3) . . ?
O3 Mn P2 89.74(3) . . ?
O4 Mn P1 88.82(4) . . ?
O4 Mn P2 89.61(4) . . ?
O4 Mn O3 84.89(5) . . ?
C1 Mn P1 92.08(6) . . ?
C1 Mn P2 92.22(6) . . ?
C1 Mn O3 176.72(7) . . ?
C1 Mn O4 92.48(7) . . ?
C1 Mn C2 89.99(8) . . ?
C2 Mn P1 89.80(6) . . ?
C2 Mn P2 91.58(6) . . ?
C2 Mn O3 92.59(6) . . ?
C2 Mn O4 177.21(7) . . ?
C8 P1 Mn 116.88(5) . . ?
C8 P1 C15 101.82(8) . . ?
C9 P1 Mn 119.84(6) . . ?
C9 P1 C8 102.08(7) . . ?
C9 P1 C15 105.55(8) . . ?
C15 P1 Mn 108.72(6) . . ?
C29 P2 Mn 121.18(6) . . ?
C29 P2 C30 101.40(8) . . ?
C30 P2 Mn 115.16(5) . . ?
C36 P2 Mn 108.25(6) . . ?
C36 P2 C29 102.95(8) . . ?
C36 P2 C30 106.46(8) . . ?
C21 O3 Mn 127.98(10) . . ?
C42 O4 Mn 130.07(10) . . ?
O1 C1 Mn 178.32(19) . . ?
O2 C2 Mn 177.22(16) . . ?
C4 C3 C8 120.51(17) . . ?
C5 C4 C3 120.35(17) . . ?
C4 C5 C6 119.85(17) . . ?
C5 C6 C7 120.10(19) . . ?
C6 C7 C8 120.68(18) . . ?
C3 C8 P1 121.25(13) . . ?
C7 C8 P1 120.24(13) . . ?
C7 C8 C3 118.49(16) . . ?
C10 C9 P1 118.79(13) . . ?
C10 C9 C14 118.52(16) . . ?
C14 C9 P1 122.62(14) . . ?
C11 C10 C9 120.57(18) . . ?
C12 C11 C10 120.3(2) . . ?
C13 C12 C11 119.89(19) . . ?
C12 C13 C14 120.6(2) . . ?
C13 C14 C9 120.1(2) . . ?
C16 C15 P1 113.56(12) . . ?
C17 C16 C15 121.28(15) . . ?
C21 C16 C15 121.09(15) . . ?
C21 C16 C17 117.59(16) . . ?
C18 C17 C16 122.13(17) . . ?
C17 C18 C22 121.10(18) . . ?
C19 C18 C17 117.94(17) . . ?
C19 C18 C22 120.96(18) . . ?
C18 C19 C20 122.46(17) . . ?
C19 C20 C23 121.29(16) . . ?
C21 C20 C19 117.31(16) . . ?
C21 C20 C23 121.39(16) . . ?
C16 C21 O3 116.84(14) . . ?
C20 C21 O3 120.61(15) . . ?
C20 C21 C16 122.52(15) . . ?
C25 C24 C29 120.2(2) . . ?
C26 C25 C24 120.4(2) . . ?
C27 C26 C25 119.69(19) . . ?
C26 C27 C28 120.5(2) . . ?
C29 C28 C27 120.67(19) . . ?
C24 C29 P2 119.21(15) . . ?
C28 C29 P2 122.21(13) . . ?
C28 C29 C24 118.58(17) . . ?
C31 C30 P2 124.70(14) . . ?
C31 C30 C35 117.99(16) . . ?
C35 C30 P2 117.27(13) . . ?
C32 C31 C30 120.57(18) . . ?
C33 C32 C31 120.26(19) . . ?
C34 C33 C32 120.25(19) . . ?
C33 C34 C35 119.96(19) . . ?
C34 C35 C30 120.97(18) . . ?
C37 C36 P2 112.88(11) . . ?
C38 C37 C36 119.73(16) . . ?
C38 C37 C42 120.32(16) . . ?
C42 C37 C36 119.89(15) . . ?
C39 C38 C37 122.23(18) . . ?
C38 C39 C40 117.02(17) . . ?
C38 C39 C43 121.06(19) . . ?
C40 C39 C43 121.90(19) . . ?
C41 C40 C39 123.28(17) . . ?
C40 C41 C42 119.25(17) . . ?
C40 C41 C44 121.20(16) . . ?
C42 C41 C44 119.51(16) . . ?
O4 C42 C37 123.35(15) . . ?
O4 C42 C41 118.76(15) . . ?
C37 C42 C41 117.77(15) . . ?

loop_
_geom_bond_atom_site_label_1
_geom_bond_atom_site_label_2
_geom_bond_distance
_geom_bond_site_symmetry_2
_geom_bond_publ_flag
Mn P1 2.2918(4) . ?
Mn P2 2.2793(5) . ?
Mn O3 2.2104(12) . ?
Mn O4 2.0134(12) . ?
Mn C1 1.7620(18) . ?
Mn C2 1.7839(18) . ?
P1 C8 1.8345(17) . ?
P1 C9 1.8233(17) . ?
P1 C15 1.8430(17) . ?
P2 C29 1.8325(17) . ?
P2 C30 1.8331(17) . ?
P2 C36 1.8285(17) . ?
O1 C1 1.152(2) . ?
O2 C2 1.153(2) . ?
O3 C21 1.3973(19) . ?
O4 C42 1.326(2) . ?
C3 C4 1.386(2) . ?
C3 C8 1.392(2) . ?
C4 C5 1.370(3) . ?
C5 C6 1.382(3) . ?
C6 C7 1.384(3) . ?
C7 C8 1.388(2) . ?
C9 C10 1.392(3) . ?
C9 C14 1.393(2) . ?
C10 C11 1.384(3) . ?
C11 C12 1.374(3) . ?
C12 C13 1.371(3) . ?
C13 C14 1.389(3) . ?
C15 C16 1.505(2) . ?
C16 C17 1.393(2) . ?
C16 C21 1.392(2) . ?
C17 C18 1.389(3) . ?
C18 C19 1.387(3) . ?
C18 C22 1.512(3) . ?
C19 C20 1.394(3) . ?
C20 C21 1.392(2) . ?
C20 C23 1.502(2) . ?
C24 C25 1.389(3) . ?
C24 C29 1.396(3) . ?
C25 C26 1.382(4) . ?
C26 C27 1.368(3) . ?
C27 C28 1.389(3) . ?
C28 C29 1.385(3) . ?
C30 C31 1.396(2) . ?
C30 C35 1.397(2) . ?
C31 C32 1.388(3) . ?
C32 C33 1.374(3) . ?
C33 C34 1.373(3) . ?
C34 C35 1.385(3) . ?
C36 C37 1.505(2) . ?
C37 C38 1.397(2) . ?
C37 C42 1.413(2) . ?
C38 C39 1.382(3) . ?
C39 C40 1.391(3) . ?
C39 C43 1.506(3) . ?
C40 C41 1.388(3) . ?
C41 C42 1.422(2) . ?
C41 C44 1.499(3) . ?

loop_
_exptl_oxdiff_crystal_face_indexfrac_h
_exptl_oxdiff_crystal_face_indexfrac_k
_exptl_oxdiff_crystal_face_indexfrac_l
_exptl_oxdiff_crystal_face_x
_exptl_oxdiff_crystal_face_y
_exptl_oxdiff_crystal_face_z
-6.5449 -0.1060 -0.1967 -0.3698 0.0882 0.9249
6.5449 0.1060 0.1967 0.3698 -0.0882 -0.9249
6.1019 -10.0364 -0.9240 0.7305 -0.1750 -0.6601
-6.0079 -7.5847 -0.9986 -0.0544 0.0124 0.9984
-5.9484 -11.0591 0.4116 0.0611 0.2537 0.9654
5.9484 11.0591 -0.4116 -0.0611 -0.2537 -0.9654
0.7901 -6.5290 5.7807 0.2210 0.9208 -0.3215
-0.7722 6.5638 -5.7831 -0.2213 -0.9217 0.3186
0.5336 14.2009 4.9537 -0.5481 0.6415 -0.5367
3.8553 -9.9438 -4.9592 0.6434 -0.7534 -0.1358
-3.4981 21.1219 0.1328 -0.9805 -0.0770 0.1809
4.1166 -19.4096 0.0090 0.9513 0.0746 -0.2990
5.8698 -10.3263 0.5394 0.7115 0.0555 -0.7005
